data_9015349
loop_
_publ_author_name
'Bente, K.'
'Meier-Salimi M'

_publ_section_title
;
 Substitution experiments and structure investigations on Ag-Tl-bearing boulangerites
 - a contribution to the rayite problem
;
_journal_name_full 'Neues Jahrbuch fur Mineralogie, Abhandlungen'
_journal_page_first 212
_journal_page_last 216
_journal_volume 163
_journal_year 1991
_chemical_compound_source Synthetic
_chemical_formula_sum 'Pb4.819 S11 Sb4.161'
_chemical_name_mineral Boulangerite
_space_group_IT_number 62
_symmetry_space_group_name_Hall '-P 2c 2ab'
_symmetry_space_group_name_H-M 'P b n m'
_cell_angle_alpha 90
_cell_angle_beta 90
_cell_angle_gamma 90
_cell_length_a 21.285
_cell_length_b 23.525
_cell_length_c 4.019
_cell_formula_units_Z 4
_cell_volume 2012.432
_database_code_amcsd 0018398
_exptl_crystal_density_diffrn 6.132
_cod_original_formula_sum 'Pb4.819 Sb4.161 S11'
_cod_database_code 9015349

loop_
_space_group_symop_operation_xyz
x,y,z
x,y,1/2-z
-x,-y,1/2+z
1/2+x,1/2-y,1/2+z
1/2-x,1/2+y,1/2-z
1/2-x,1/2+y,z
1/2+x,1/2-y,-z
-x,-y,-z

loop_
_atom_site_aniso_label
_atom_site_aniso_U_11
_atom_site_aniso_U_22
_atom_site_aniso_U_33
_atom_site_aniso_U_12
_atom_site_aniso_U_13
_atom_site_aniso_U_23
Pb1 0.06346 0.03507 0.04342 0.00452 0.00000 0.00000
Pb2 0.03539 0.03572 0.04056 -0.00297 0.00000 0.00000
Pb3 0.03379 0.03976 0.04060 0.00198 0.00000 0.00000
Sb4 0.04939 0.04163 0.05222 0.00386 0.00000 0.00000
Pb4 0.04939 0.04163 0.05222 0.00386 0.00000 0.00000
Pb5 0.04010 0.04904 0.05043 -0.00452 0.00000 0.00000
Sb5 0.04010 0.04904 0.05043 -0.00452 0.00000 0.00000
Sb6 0.06206 0.04214 0.06733 -0.00375 0.00000 0.00000
Pb6 0.06206 0.04214 0.06733 -0.00375 0.00000 0.00000
Sb7 0.03239 0.04643 0.04957 0.00340 0.00000 0.00000
Pb7 0.03239 0.04643 0.04957 0.00340 0.00000 0.00000
Sb8 0.00746 0.06479 0.07233 0.01157 0.00000 0.00000
Sb81 0.12922 0.05551 0.06368 -0.00348 0.00000 0.00000
Sb9 0.03296 0.05164 0.06287 -0.01022 0.00000 0.00000
S1 0.02793 0.03353 0.49430 0.00634 0.00000 0.00000
S2 0.02148 0.02481 0.06141 0.00731 0.00000 0.00000
S3 0.02392 0.03118 0.10266 -0.00274 0.00000 0.00000
S4 0.02364 0.02955 0.21059 0.00208 0.00000 0.00000
S5 0.01421 0.03737 0.13405 -0.00205 0.00000 0.00000
S6 0.02405 0.04248 0.09986 0.00119 0.00000 0.00000
S7 0.02100 0.03673 0.07878 -0.00342 0.00000 0.00000
S8 0.02123 0.03648 0.16048 -0.00467 0.00000 0.00000
S9 0.03190 0.03471 0.04514 0.00490 0.00000 0.00000
S10 0.02366 0.03561 0.06644 0.00309 0.00000 0.00000
S11 0.02876 0.04231 0.04117 -0.00046 0.00000 0.00000

loop_
_atom_site_label
_atom_site_fract_x
_atom_site_fract_y
_atom_site_fract_z
_atom_site_occupancy
_atom_site_U_iso_or_equiv
Pb1 0.38190 -0.00210 0.25000 1.00000 0.04737
Pb2 0.30620 0.16010 0.25000 1.00000 0.03622
Pb3 0.20790 0.32300 0.25000 1.00000 0.03800
Sb4 0.45810 0.43220 0.75000 0.51200 0.04775
Pb4 0.45810 0.43220 0.75000 0.46800 0.04775
Pb5 0.13140 0.09770 0.75000 0.59200 0.04648
Sb5 0.13140 0.09770 0.75000 0.40100 0.04648
Sb6 0.05000 0.23260 0.25000 0.55700 0.04445
Pb6 0.05000 0.23260 0.25000 0.42800 0.04445
Sb7 0.48510 0.12870 0.75000 0.64900 0.04281
Pb7 0.48510 0.12870 0.75000 0.33100 0.04281
Sb8 0.38920 0.28860 0.75000 0.52600 0.04813
Sb81 0.37440 0.30240 0.75000 0.51600 0.04407
Sb9 0.28890 0.46250 0.75000 1.00000 0.04914
S1 0.07000 0.01700 0.25000 1.00000 0.03698
S2 0.18700 0.41400 0.75000 1.00000 0.03584
S3 0.24700 0.02900 0.25000 1.00000 0.05256
S4 0.09600 0.29500 0.75000 1.00000 0.08790
S5 0.15600 0.17400 0.25000 1.00000 0.06193
S6 0.33300 0.37300 0.25000 1.00000 0.05547
S7 0.41900 0.21800 0.25000 1.00000 0.04547
S8 0.01300 0.44100 0.75000 1.00000 0.07270
S9 0.37200 0.08800 0.75000 1.00000 0.03724
S10 0.27900 0.25000 0.75000 1.00000 0.04192
S11 0.01400 0.13600 0.75000 1.00000 0.03736

loop_
_cod_related_entry_id
_cod_related_entry_database
_cod_related_entry_code
1 AMCSD 0018398
